data_1576195
loop_
_publ_author_name
'Zhou, Wei'
'Wang, Yan'
'Zhang, Shuning'
'Zhang, Chengwei'
'Pang, Jiacheng'
'Hou, Shaoneng'
'Li, Jie'
'Yao, Ying'
'Su, An'
'Ma, Peixiang'
'Xu, Hongtao'
'Hou, Wei'

_publ_section_title
;
 Highly selective and AI-predictable Se-N exchange chemistry between
 benzoselenazolones and boronic acids for programmable, parallel, and
 DNA-encoded library synthesis.
;
_journal_issue 1
_journal_name_full 'Chemical science'
_journal_page_first 225
_journal_page_last 239
_journal_paper_doi 10.1039/d5sc05512a
_journal_volume 17
_journal_year 2026
_chemical_formula_moiety 'C19 H13 Br N2 O3 Se'
_chemical_formula_sum 'C19 H13 Br N2 O3 Se'
_chemical_formula_weight 476.18
_space_group_crystal_system orthorhombic
_space_group_IT_number 61
_space_group_name_Hall '-P 2ac 2ab'
_space_group_name_H-M_alt 'P b c a'
_atom_sites_solution_hydrogens geom
_atom_sites_solution_primary dual
_audit_creation_date 2023-04-11
_audit_creation_method
;
Olex2 1.5
(compiled 2023.03.06 svn.rbb2c1857 for OlexSys, GUI svn.r6748)
;
_audit_update_record
;
2024-01-16 deposited with the CCDC.	2025-11-03 downloaded from the CCDC.
;
_cell_angle_alpha 90
_cell_angle_beta 90
_cell_angle_gamma 90
_cell_formula_units_Z 8
_cell_length_a 11.205(2)
_cell_length_b 8.3911(18)
_cell_length_c 37.457(8)
_cell_measurement_reflns_used 9960
_cell_measurement_temperature 150.0
_cell_measurement_theta_max 56.93
_cell_measurement_theta_min 5.36
_cell_volume 3521.8(12)
_computing_cell_refinement 'SAINT V8.40A (Bruker, 2019)'
_computing_data_reduction 'SAINT V8.40A (Bruker, 2019)'
_computing_molecular_graphics 'Olex2 1.5 (Dolomanov et al., 2009)'
_computing_publication_material 'Olex2 1.5 (Dolomanov et al., 2009)'
_computing_structure_refinement 'SHELXL 2018/3 (Sheldrick, 2015)'
_computing_structure_solution 'SHELXT 2018/2 (Sheldrick, 2018)'
_diffrn_ambient_temperature 150.0
_diffrn_measured_fraction_theta_full 0.967
_diffrn_measured_fraction_theta_max 0.965
_diffrn_measurement_device_type 'Bruker APEX-II CCD'
_diffrn_measurement_method '\f and \w scans'
_diffrn_radiation_type GaK\a
_diffrn_radiation_wavelength 1.34139
_diffrn_reflns_av_R_equivalents 0.0437
_diffrn_reflns_av_unetI/netI 0.0383
_diffrn_reflns_Laue_measured_fraction_full 0.967
_diffrn_reflns_Laue_measured_fraction_max 0.965
_diffrn_reflns_limit_h_max 10
_diffrn_reflns_limit_h_min -13
_diffrn_reflns_limit_k_max 10
_diffrn_reflns_limit_k_min -9
_diffrn_reflns_limit_l_max 40
_diffrn_reflns_limit_l_min -46
_diffrn_reflns_number 14915
_diffrn_reflns_point_group_measured_fraction_full 0.967
_diffrn_reflns_point_group_measured_fraction_max 0.965
_diffrn_reflns_theta_full 53.594
_diffrn_reflns_theta_max 56.980
_diffrn_reflns_theta_min 2.052
_diffrn_source_current 2.85
_diffrn_source_power 0.19915799999999997
_diffrn_source_voltage 69.88
_diffrn_standards_number 0
_exptl_absorpt_coefficient_mu 3.795
_exptl_absorpt_correction_T_max 0.0688
_exptl_absorpt_correction_T_min 0.0106
_exptl_absorpt_correction_type none
_exptl_absorpt_process_details
;
SADABS-2016/2 (Bruker,2016/2) was used for absorption correction.
wR2(int) was 0.1470 before and 0.0653 after correction.
The Ratio of minimum to maximum transmission is 0.1541.
The \l/2 correction factor is Not present.
;
_exptl_crystal_density_diffrn 1.796
_exptl_crystal_F_000 1872
_refine_diff_density_max 1.153
_refine_diff_density_min -0.381
_refine_diff_density_rms 0.131
_refine_ls_extinction_method none
_refine_ls_goodness_of_fit_ref 1.308
_refine_ls_hydrogen_treatment constr
_refine_ls_matrix_type full
_refine_ls_number_parameters 235
_refine_ls_number_reflns 3483
_refine_ls_number_restraints 0
_refine_ls_restrained_S_all 1.308
_refine_ls_R_factor_all 0.0703
_refine_ls_R_factor_gt 0.0691
_refine_ls_shift/su_max 0.001
_refine_ls_shift/su_mean 0.000
_refine_ls_structure_factor_coef Fsqd
_refine_ls_weighting_details 'w=1/[\s^2^(Fo^2^)+(0.0582P)^2^+13.6011P] where P=(Fo^2^+2Fc^2^)/3'
_refine_ls_weighting_scheme calc
_refine_ls_wR_factor_gt 0.1885
_refine_ls_wR_factor_ref 0.1890
_reflns_Friedel_coverage 0.000
_reflns_number_gt 3345
_reflns_number_total 3483
_reflns_threshold_expression 'I > 2\s(I)'
_cod_data_source_file d5sc05512a5.cif
_cod_data_source_block b
_cod_depositor_comments 'Adding full bibliography for 1576195.cif.'
_cod_original_cell_volume 3521.9(13)
_cod_database_code 1576195
_shelx_shelxl_version_number 2018/3
_shelx_space_group_comment
;
The symmetry employed for this shelxl refinement is uniquely defined
by the following loop, which should always be used as a source of
symmetry information in preference to the above space-group names.
They are only intended as comments.
;
_olex2_refinement_description
;
1. Fixed Uiso
 At 1.2 times of:
  All C(H) groups, All N(H) groups
2.a Aromatic/amide H refined with riding coordinates:
 N006(H006), C00B(H00B), C00D(H00D), C00E(H00E), C00H(H00H), C00J(H00J),
 C00K(H00K), C00L(H00L), C00M(H00M), C00N(H00N), C00O(H00O), C00P(H00P),
 C00Q(H00Q)
;
_olex2_submission_special_instructions 'No special instructions were received'

loop_
_space_group_symop_operation_xyz
'x, y, z'
'-x+1/2, -y, z+1/2'
'-x, y+1/2, -z+1/2'
'x+1/2, -y+1/2, -z'
'-x, -y, -z'
'x-1/2, y, -z-1/2'
'x, -y-1/2, z-1/2'
'-x-1/2, y-1/2, z'

loop_
_atom_site_label
_atom_site_type_symbol
_atom_site_fract_x
_atom_site_fract_y
_atom_site_fract_z
_atom_site_U_iso_or_equiv
_atom_site_adp_type
_atom_site_occupancy
_atom_site_site_symmetry_order
_atom_site_calc_flag
_atom_site_refinement_flags_posn
_atom_site_refinement_flags_adp
_atom_site_refinement_flags_occupancy
_atom_site_disorder_assembly
_atom_site_disorder_group
Se01 Se 0.48147(7) 0.65751(10) 0.38490(2) 0.0547(3) Uani 1 1 d . . . . .
Br02 Br 0.92473(8) 0.41562(11) 0.59012(2) 0.0676(3) Uani 1 1 d . . . . .
O003 O 0.5745(5) 0.4896(7) 0.43723(13) 0.0667(14) Uani 1 1 d . . . . .
O004 O 0.3577(5) 1.1604(7) 0.24740(14) 0.0692(13) Uani 1 1 d . . . . .
O005 O 0.1792(5) 1.0817(7) 0.26024(15) 0.0688(14) Uani 1 1 d . . . . .
N006 N 0.7483(5) 0.3512(7) 0.43695(14) 0.0566(14) Uani 1 1 d . . . . .
H006 H 0.796224 0.294871 0.423276 0.068 Uiso 1 1 calc R U . . .
N7 N 0.2885(5) 1.0765(7) 0.26449(15) 0.0577(14) Uani 1 1 d . . . . .
C008 C 0.4269(6) 0.7761(8) 0.34397(17) 0.0489(14) Uani 1 1 d . . . . .
C009 C 0.6362(6) 0.3817(8) 0.38192(17) 0.0497(15) Uani 1 1 d . . . . .
C00A C 0.7829(6) 0.3691(8) 0.47353(17) 0.0515(15) Uani 1 1 d . . . . .
C00B C 0.5551(6) 0.4628(9) 0.32476(18) 0.0512(15) Uani 1 1 d . . . . .
H00B H 0.510714 0.535796 0.310639 0.061 Uiso 1 1 calc R U . . .
C00C C 0.5649(5) 0.4870(8) 0.36152(17) 0.0485(14) Uani 1 1 d . . . . .
C00D C 0.2592(6) 0.8950(9) 0.31463(18) 0.0568(16) Uani 1 1 d . . . . .
H00D H 0.175481 0.908537 0.312119 0.068 Uiso 1 1 calc R U . . .
C00E C 0.6896(6) 0.2524(9) 0.36505(18) 0.0532(15) Uani 1 1 d . . . . .
H00E H 0.736209 0.180407 0.378788 0.064 Uiso 1 1 calc R U . . .
C00F C 0.3361(6) 0.9719(9) 0.29196(17) 0.0561(16) Uani 1 1 d . . . . .
C00G C 0.6488(6) 0.4124(9) 0.42107(18) 0.0551(16) Uani 1 1 d . . . . .
C00H C 0.6099(6) 0.3325(9) 0.30867(18) 0.0532(15) Uani 1 1 d . . . . .
H00H H 0.601633 0.316325 0.283693 0.064 Uiso 1 1 calc R U . . .
C00I C 0.8664(7) 0.3941(9) 0.54251(18) 0.0592(17) Uani 1 1 d . . . . .
C00J C 0.6767(6) 0.2259(9) 0.32878(18) 0.0537(15) Uani 1 1 d . . . . .
H00J H 0.712937 0.135995 0.317818 0.064 Uiso 1 1 calc R U . . .
C00K C 0.7102(7) 0.4295(9) 0.49997(19) 0.0593(17) Uani 1 1 d . . . . .
H00K H 0.631587 0.463588 0.494338 0.071 Uiso 1 1 calc R U . . .
C00L C 0.3039(6) 0.7983(9) 0.34093(18) 0.0547(16) Uani 1 1 d . . . . .
H00L H 0.251268 0.746588 0.357070 0.066 Uiso 1 1 calc R U . . .
C00M C 0.7515(7) 0.4406(9) 0.53462(18) 0.0582(17) Uani 1 1 d . . . . .
H00M H 0.700909 0.480138 0.552941 0.070 Uiso 1 1 calc R U . . .
C00N C 0.5028(6) 0.8545(9) 0.3204(2) 0.0569(17) Uani 1 1 d . . . . .
H00N H 0.586662 0.840960 0.322688 0.068 Uiso 1 1 calc R U . . .
C00O C 0.9401(7) 0.3337(10) 0.51661(19) 0.0600(17) Uani 1 1 d . . . . .
H00O H 1.019356 0.302727 0.522410 0.072 Uiso 1 1 calc R U . . .
C00P C 0.8987(6) 0.3181(8) 0.48207(19) 0.0547(16) Uani 1 1 d . . . . .
H00P H 0.948395 0.273013 0.464167 0.066 Uiso 1 1 calc R U . . .
C00Q C 0.4584(6) 0.9513(9) 0.29395(19) 0.0564(16) Uani 1 1 d . . . . .
H00Q H 0.510243 1.002619 0.277495 0.068 Uiso 1 1 calc R U . . .

loop_
_atom_site_aniso_label
_atom_site_aniso_U_11
_atom_site_aniso_U_22
_atom_site_aniso_U_33
_atom_site_aniso_U_23
_atom_site_aniso_U_13
_atom_site_aniso_U_12
Se01 0.0535(4) 0.0605(5) 0.0501(4) 0.0004(3) 0.0002(3) 0.0080(3)
Br02 0.0714(5) 0.0783(6) 0.0530(4) -0.0036(4) -0.0091(3) -0.0005(4)
O003 0.070(3) 0.080(4) 0.051(3) -0.003(3) -0.003(2) 0.021(3)
O004 0.072(3) 0.073(3) 0.063(3) 0.015(3) 0.000(3) -0.001(3)
O005 0.058(3) 0.075(3) 0.073(3) 0.007(3) -0.015(2) 0.001(3)
N006 0.054(3) 0.065(4) 0.051(3) -0.006(3) -0.004(2) 0.008(3)
N7 0.061(4) 0.058(3) 0.054(3) 0.000(3) -0.003(3) 0.006(3)
C008 0.051(3) 0.045(3) 0.051(3) 0.000(3) -0.005(3) 0.004(3)
C009 0.048(3) 0.050(4) 0.051(3) 0.000(3) 0.000(3) -0.005(3)
C00A 0.062(4) 0.040(3) 0.053(3) 0.001(3) -0.007(3) -0.003(3)
C00B 0.044(3) 0.055(4) 0.054(3) 0.001(3) -0.004(3) -0.003(3)
C00C 0.042(3) 0.047(4) 0.056(3) -0.003(3) 0.003(3) -0.001(3)
C00D 0.046(3) 0.066(4) 0.059(4) -0.001(3) -0.002(3) 0.005(3)
C00E 0.049(3) 0.053(4) 0.058(4) 0.000(3) -0.003(3) 0.000(3)
C00F 0.053(4) 0.066(4) 0.049(3) -0.003(3) -0.004(3) 0.002(3)
C00G 0.057(4) 0.058(4) 0.051(3) -0.002(3) -0.002(3) 0.000(3)
C00H 0.052(3) 0.056(4) 0.052(3) -0.004(3) -0.001(3) -0.003(3)
C00I 0.070(4) 0.060(4) 0.048(3) -0.004(3) -0.008(3) -0.004(4)
C00J 0.049(3) 0.051(4) 0.061(4) -0.008(3) 0.000(3) 0.002(3)
C00K 0.057(4) 0.064(4) 0.057(4) -0.001(3) -0.004(3) 0.006(3)
C00L 0.048(3) 0.059(4) 0.057(4) 0.000(3) 0.003(3) 0.002(3)
C00M 0.062(4) 0.056(4) 0.056(4) -0.001(3) 0.000(3) 0.001(3)
C00N 0.045(3) 0.063(4) 0.063(4) 0.005(3) -0.002(3) 0.002(3)
C00O 0.056(4) 0.066(5) 0.058(4) -0.006(3) -0.006(3) 0.005(3)
C00P 0.057(4) 0.049(4) 0.058(4) -0.003(3) -0.003(3) 0.003(3)
C00Q 0.051(3) 0.062(4) 0.057(4) 0.002(3) 0.003(3) 0.001(3)

loop_
_atom_type_symbol
_atom_type_description
_atom_type_scat_dispersion_real
_atom_type_scat_dispersion_imag
_atom_type_scat_source
C C 0.0137 0.0067 'International Tables Vol C Tables 4.2.6.8 and 6.1.1.4'
H H 0.0000 0.0000 'International Tables Vol C Tables 4.2.6.8 and 6.1.1.4'
Br Br -0.9338 1.0006 'International Tables Vol C Tables 4.2.6.8 and 6.1.1.4'
N N 0.0241 0.0134 'International Tables Vol C Tables 4.2.6.8 and 6.1.1.4'
O O 0.0389 0.0241 'International Tables Vol C Tables 4.2.6.8 and 6.1.1.4'
Se Se -1.0833 0.8881 'International Tables Vol C Tables 4.2.6.8 and 6.1.1.4'

loop_
_geom_angle_atom_site_label_1
_geom_angle_atom_site_label_2
_geom_angle_atom_site_label_3
_geom_angle
_geom_angle_site_symmetry_1
_geom_angle_site_symmetry_3
_geom_angle_publ_flag
C00C Se01 C008 100.2(3) . . ?
C00A N006 H006 116.6 . . ?
C00G N006 H006 116.6 . . ?
C00G N006 C00A 126.8(6) . . ?
O004 N7 O005 122.6(6) . . ?
O004 N7 C00F 118.9(6) . . ?
O005 N7 C00F 118.4(6) . . ?
C00L C008 Se01 116.6(5) . . ?
C00N C008 Se01 123.7(5) . . ?
C00N C008 C00L 119.3(6) . . ?
C00C C009 C00G 118.4(6) . . ?
C00E C009 C00C 119.0(6) . . ?
C00E C009 C00G 122.7(6) . . ?
C00K C00A N006 124.4(6) . . ?
C00K C00A C00P 119.7(6) . . ?
C00P C00A N006 115.9(6) . . ?
C00C C00B H00B 119.8 . . ?
C00H C00B H00B 119.8 . . ?
C00H C00B C00C 120.4(6) . . ?
C009 C00C Se01 119.6(5) . . ?
C00B C00C Se01 121.3(5) . . ?
C00B C00C C009 119.1(6) . . ?
C00F C00D H00D 120.2 . . ?
C00L C00D H00D 120.2 . . ?
C00L C00D C00F 119.6(7) . . ?
C009 C00E H00E 119.1 . . ?
C00J C00E C009 121.8(6) . . ?
C00J C00E H00E 119.1 . . ?
C00D C00F N7 119.5(6) . . ?
C00D C00F C00Q 122.0(7) . . ?
C00Q C00F N7 118.5(6) . . ?
O003 C00G N006 122.9(6) . . ?
O003 C00G C009 121.0(6) . . ?
N006 C00G C009 116.1(6) . . ?
C00B C00H H00H 119.7 . . ?
C00J C00H C00B 120.6(6) . . ?
C00J C00H H00H 119.7 . . ?
C00M C00I Br02 119.6(6) . . ?
C00O C00I Br02 119.3(6) . . ?
C00O C00I C00M 121.1(6) . . ?
C00E C00J C00H 119.0(6) . . ?
C00E C00J H00J 120.5 . . ?
C00H C00J H00J 120.5 . . ?
C00A C00K H00K 119.9 . . ?
C00A C00K C00M 120.1(7) . . ?
C00M C00K H00K 119.9 . . ?
C008 C00L H00L 120.0 . . ?
C00D C00L C008 119.9(7) . . ?
C00D C00L H00L 120.0 . . ?
C00I C00M C00K 119.7(7) . . ?
C00I C00M H00M 120.1 . . ?
C00K C00M H00M 120.1 . . ?
C008 C00N H00N 119.5 . . ?
C00Q C00N C008 121.0(6) . . ?
C00Q C00N H00N 119.5 . . ?
C00I C00O H00O 120.2 . . ?
C00I C00O C00P 119.7(7) . . ?
C00P C00O H00O 120.2 . . ?
C00A C00P H00P 120.2 . . ?
C00O C00P C00A 119.7(7) . . ?
C00O C00P H00P 120.2 . . ?
C00F C00Q H00Q 120.9 . . ?
C00N C00Q C00F 118.1(7) . . ?
C00N C00Q H00Q 120.9 . . ?

loop_
_geom_bond_atom_site_label_1
_geom_bond_atom_site_label_2
_geom_bond_distance
_geom_bond_site_symmetry_2
_geom_bond_publ_flag
Se01 C008 1.927(6) . ?
Se01 C00C 1.921(7) . ?
Br02 C00I 1.908(7) . ?
O003 C00G 1.217(8) . ?
O004 N7 1.227(8) . ?
O005 N7 1.236(8) . ?
N006 H006 0.8800 . ?
N006 C00A 1.432(8) . ?
N006 C00G 1.364(9) . ?
N7 C00F 1.454(9) . ?
C008 C00L 1.395(9) . ?
C008 C00N 1.390(10) . ?
C009 C00C 1.415(9) . ?
C009 C00E 1.391(9) . ?
C009 C00G 1.495(9) . ?
C00A C00K 1.379(10) . ?
C00A C00P 1.403(10) . ?
C00B H00B 0.9500 . ?
C00B C00C 1.396(9) . ?
C00B C00H 1.392(10) . ?
C00D H00D 0.9500 . ?
C00D C00F 1.371(10) . ?
C00D C00L 1.371(10) . ?
C00E H00E 0.9500 . ?
C00E C00J 1.384(9) . ?
C00F C00Q 1.383(10) . ?
C00H H00H 0.9500 . ?
C00H C00J 1.388(10) . ?
C00I C00M 1.377(10) . ?
C00I C00O 1.371(10) . ?
C00J H00J 0.9500 . ?
C00K H00K 0.9500 . ?
C00K C00M 1.381(10) . ?
C00L H00L 0.9500 . ?
C00M H00M 0.9500 . ?
C00N H00N 0.9500 . ?
C00N C00Q 1.376(10) . ?
C00O H00O 0.9500 . ?
C00O C00P 1.381(10) . ?
C00P H00P 0.9500 . ?
C00Q H00Q 0.9500 . ?

loop_
_geom_torsion_atom_site_label_1
_geom_torsion_atom_site_label_2
_geom_torsion_atom_site_label_3
_geom_torsion_atom_site_label_4
_geom_torsion
_geom_torsion_site_symmetry_1
_geom_torsion_site_symmetry_2
_geom_torsion_site_symmetry_3
_geom_torsion_site_symmetry_4
_geom_torsion_publ_flag
Se01 C008 C00L C00D 173.3(5) . . . . ?
Se01 C008 C00N C00Q -172.9(6) . . . . ?
Br02 C00I C00M C00K 178.1(6) . . . . ?
Br02 C00I C00O C00P -179.8(6) . . . . ?
O004 N7 C00F C00D 170.7(7) . . . . ?
O004 N7 C00F C00Q -10.3(10) . . . . ?
O005 N7 C00F C00D -6.6(10) . . . . ?
O005 N7 C00F C00Q 172.4(7) . . . . ?
N006 C00A C00K C00M 179.4(7) . . . . ?
N006 C00A C00P C00O 178.8(7) . . . . ?
N7 C00F C00Q C00N 178.8(7) . . . . ?
C008 C00N C00Q C00F 1.7(11) . . . . ?
C009 C00E C00J C00H 0.9(10) . . . . ?
C00A N006 C00G O003 -1.5(12) . . . . ?
C00A N006 C00G C009 177.5(6) . . . . ?
C00A C00K C00M C00I 1.3(11) . . . . ?
C00B C00H C00J C00E -1.1(10) . . . . ?
C00C C009 C00E C00J 1.2(10) . . . . ?
C00C C009 C00G O003 22.9(10) . . . . ?
C00C C009 C00G N006 -156.2(6) . . . . ?
C00C C00B C00H C00J -1.0(10) . . . . ?
C00D C00F C00Q C00N -2.3(11) . . . . ?
C00E C009 C00C Se01 175.7(5) . . . . ?
C00E C009 C00C C00B -3.2(9) . . . . ?
C00E C009 C00G O003 -155.8(7) . . . . ?
C00E C009 C00G N006 25.2(10) . . . . ?
C00F C00D C00L C008 -1.4(11) . . . . ?
C00G N006 C00A C00K 11.4(11) . . . . ?
C00G N006 C00A C00P -169.6(7) . . . . ?
C00G C009 C00C Se01 -3.0(8) . . . . ?
C00G C009 C00C C00B 178.1(6) . . . . ?
C00G C009 C00E C00J 179.9(6) . . . . ?
C00H C00B C00C Se01 -175.8(5) . . . . ?
C00H C00B C00C C009 3.1(10) . . . . ?
C00I C00O C00P C00A 2.1(11) . . . . ?
C00K C00A C00P C00O -2.1(11) . . . . ?
C00L C008 C00N C00Q -1.0(11) . . . . ?
C00L C00D C00F N7 -178.9(6) . . . . ?
C00L C00D C00F C00Q 2.2(11) . . . . ?
C00M C00I C00O C00P -0.4(12) . . . . ?
C00N C008 C00L C00D 0.9(11) . . . . ?
C00O C00I C00M C00K -1.3(12) . . . . ?
C00P C00A C00K C00M 0.4(11) . . . . ?
